data_1526114
loop_
_publ_author_name
'Gomez, A.'
'Reguera, E.'

_publ_section_title
;
 The structure of three cadmium hexacyanometallates(II): Cd2 (Fe (C N)6) *
 8(H2 O), Cd2 (Ru (C N)6) * 8(H2 O) and Cd2 (Os (C N)6) * 8(H2 O)
;
_journal_name_full 'International Journal of Inorganic Materials'
_journal_page_first 1045
_journal_page_last 1051
_journal_volume 3
_journal_year 2001
_chemical_formula_sum 'C6 H16 Cd2 N6 O8 Ru'
_chemical_name_systematic 'Cd2 (Ru (C N)6) (H2 O)8'
_space_group_IT_number 14
_symmetry_space_group_name_Hall '-P 2yn'
_symmetry_space_group_name_H-M 'P 1 21/n 1'
_cell_angle_alpha 90
_cell_angle_beta 98.94
_cell_angle_gamma 90
_cell_formula_units_Z 2
_cell_length_a 9.6208
_cell_length_b 12.7016
_cell_length_c 7.7512
_cell_volume 935.686
_citation_journal_id_ASTM IJIMCR
_cod_data_source_file Gomez_IJIMCR_2001_1059.cif
_cod_data_source_block C6H16Cd2N6O8Ru1
_cod_original_cell_volume 935.6863
_cod_original_sg_symbol_Hall '-P 2ybc (x-z,y,z)'
_cod_original_formula_sum 'C6 H16 Cd2 N6 O8 Ru1'
_cod_database_code 1526114

loop_
_symmetry_equiv_pos_as_xyz
x,y,z
-x+1/2,y+1/2,-z+1/2
-x,-y,-z
x-1/2,-y-1/2,z-1/2

loop_
_atom_site_label
_atom_site_type_symbol
_atom_site_fract_x
_atom_site_fract_y
_atom_site_fract_z
_atom_site_occupancy
_atom_site_U_iso_or_equiv
N1 N-3 0.633 0.271 0.474 1 0.0
Ru1 Ru+2 0.5 0.5 0.5 1 0.0
O1 O-2 0.436 0.105 0.15 1 0.0
O4 O-2 0.966 0.29 0.396 1 0.0
C1 C+2 0.586 0.3542 0.49 1 0.0
C3 C+2 0.351 0.464 0.293 1 0.0
C2 C+2 0.632 0.559 0.343 1 0.0
O3 O-2 0.222 0.233 0.402 1 0.0
N2 N-3 0.696 0.593 0.241 1 0.0
N3 N-3 0.272 0.437 0.173 1 0.0
Cd1 Cd+2 0.63 0.0969 0.4218 1 0.0
O2 O-2 0.414 0.096 0.567 1 0.0
